data_4032143
loop_
_publ_author_name
'Suh, Young-Ger'
'Lim, Changjin'
'Sim, Jaehoon'
'Lee, Jae Kyun'
'Surh, Young-Joon'
'Paek, Seung-Mann'

_publ_section_title
;
 Construction of the Azacyclic Core of Tabernaemontanine-Related Alkaloids
 via Tandem Reformatsky-Aza-Claisen Rearrangement.
;
_journal_issue 3
_journal_name_full 'The Journal of organic chemistry'
_journal_page_first 1464
_journal_page_last 1470
_journal_paper_doi 10.1021/acs.joc.6b02648
_journal_volume 82
_journal_year 2017
_chemical_absolute_configuration unk
_chemical_formula_moiety '1(C37 H52 N2 O6 Si)'
_chemical_formula_sum 'C37 H52 N2 O6 Si'
_chemical_formula_weight 648.89
_space_group_crystal_system monoclinic
_space_group_IT_number 4
_space_group_name_Hall 'P 2yb'
_space_group_name_H-M_alt 'P 1 21 1'
_symmetry_space_group_name_Hall 'P 2yb'
_symmetry_space_group_name_H-M 'P 1 21 1'
_atom_sites_solution_hydrogens geom
_atom_sites_solution_primary direct
_audit_creation_date 2016-09-27
_audit_creation_method
;
Olex2 1.2
(compiled 2016.09.09 svn.r3337 for OlexSys, GUI svn.r5227)
;
_cell_angle_alpha 90
_cell_angle_beta 95.7738(3)
_cell_angle_gamma 90
_cell_formula_units_Z 4
_cell_length_a 12.88956(5)
_cell_length_b 18.75380(7)
_cell_length_c 15.37317(5)
_cell_measurement_reflns_used 108439
_cell_measurement_temperature 169.91(10)
_cell_measurement_theta_max 76.5660
_cell_measurement_theta_min 4.2540
_cell_volume 3697.28(2)
_computing_cell_refinement 'CrysAlisPro 1.171.38.43c (Rigaku OD, 2015)'
_computing_data_collection 'CrysAlisPro 1.171.38.43c (Rigaku OD, 2015)'
_computing_data_reduction 'CrysAlisPro 1.171.38.43c (Rigaku OD, 2015)'
_computing_molecular_graphics 'Olex2 (Dolomanov et al., 2009)'
_computing_publication_material 'Olex2 (Dolomanov et al., 2009)'
_computing_structure_refinement 'ShelXL (Sheldrick, 2015)'
_computing_structure_solution 'ShelXT (Sheldrick, 2015)'
_diffrn_ambient_environment N~2~
_diffrn_ambient_temperature 169.91(10)
_diffrn_detector 'CCD plate'
_diffrn_detector_area_resol_mean 5.2262
_diffrn_detector_type AtlasS2
_diffrn_measured_fraction_theta_full 1.000
_diffrn_measured_fraction_theta_max 0.993
_diffrn_measurement_details
;
List of Runs (angles in degrees, time in seconds):

  # Type    Start    End  Width  t~exp~   \w     \q     \k     \f   Frames
--------------------------------------------------------------------------
  1  \w    -66.00  33.00   1.00    1.00    --  -41.24  38.00 120.00   99
  2  \w   -113.00 -13.00   1.00    1.00    --  -41.24 -57.00 -30.00  100
  3  \w     23.00  97.00   1.00    1.00    --   41.24-125.00-180.00   74
  4  \w     30.00 165.00   1.00    3.70    --  112.00 -15.00   0.00  135
  5  \w     29.00 109.00   1.00    3.70    --  112.00 -94.00 150.00   80
  6  \w     36.00 116.00   1.00    3.70    --  112.00-111.00 -90.00   80
  7  \w     84.00 178.00   1.00    3.70    --  112.00  30.00 -30.00   94
  8  \w     86.00 178.00   1.00    3.70    --  112.00  45.00-180.00   92
  9  \w    100.00 178.00   1.00    3.70    --  112.00 111.00-180.00   78
 10  \w     29.00 109.00   1.00    3.70    --  112.00 -94.00-150.00   80
 11  \w   -117.00  -9.00   1.00    1.00    --  -41.24 -77.00 120.00  108
 12  \w   -113.00 -13.00   1.00    1.00    --  -41.24 -57.00-150.00  100
 13  \w      1.00  82.00   1.00    1.00    --   41.24 -99.00 -30.00   81
 14  \w     79.00 178.00   1.00    3.70    --  112.00  77.00 120.00   99
 15  \w     84.00 178.00   1.00    3.70    --  112.00  30.00  90.00   94
 16  \w     23.00  50.00   1.00    4.22    --   41.49  38.00 120.00   27
 17  \w    -25.00   1.00   1.00    4.22    --   41.49 -77.00-150.00   26
 18  \w     11.00  36.00   1.00    4.22    --   46.00  84.00 119.48   25
 19  \w     20.00  45.00   1.00    4.22    --   54.00  81.00 155.01   25
 20  \w     37.00  63.00   1.00    4.22    --   66.00  77.00-109.84   26
 21  \w     36.00  62.00   1.00    4.22    --   66.00  77.00 -93.59   26
 22  \w     38.00  64.00   1.00    4.22    --   66.00  75.00-152.94   26
 23  \w     34.00  60.00   1.00    4.22    --   66.00  77.00 173.12   26
 24  \w     37.00  63.00   1.00    4.22    --   66.00  76.00-139.95   26
 25  \w     35.00  61.00   1.00    4.22    --   66.00  75.00 154.72   26
 26  \w     37.00  62.00   1.00    4.22    --   70.00  77.00-177.86   25
 27  \w     43.00  75.00   1.00    4.22    --   70.00  77.00  78.17   32
 28  \w     43.00  69.00   1.00    4.22    --   74.00  75.00 -71.76   26
 29  \w    141.00 167.00   1.00    3.70    --  112.00  77.00 150.00   26
 30  \w     88.00 115.00   1.00    3.70    --  112.00  45.00 120.00   27
 31  \w     79.00 104.00   1.00    3.70    --  112.00  77.00 150.00   25
 32  \w     79.00 105.00   1.00    3.70    --  112.00  77.00-150.00   26
 33  \w     88.00 114.00   1.00    3.70    --  112.00  45.00-120.00   26
 34  \w     80.00 106.00   1.00    3.70    --  112.00  77.00  60.00   26
 35  \w     79.00 104.00   1.00    3.70    --  112.00  77.00  90.00   25
 36  \w     79.00 105.00   1.00    3.70    --  112.00  77.00-180.00   26
 37  \w     83.00 109.00   1.00    3.70    --  112.00  61.00 150.00   26
 38  \w     84.00 110.00   1.00    3.70    --  112.00  61.00-150.00   26
 39  \w     83.00 109.00   1.00    3.70    --  112.00  61.00-180.00   26
 40  \w     83.00 108.00   1.00    3.70    --  112.00  61.00 120.00   25
 41  \w     88.00 114.00   1.00    3.70    --  112.00  45.00-150.00   26
 42  \w    129.00 155.00   1.00    3.70    --  112.00 111.00 -60.00   26
 43  \w     91.00 117.00   1.00    3.70    --  112.00  45.00 150.00   26
 44  \w     84.00 110.00   1.00    3.70    --  112.00  61.00  90.00   26
 45  \w      6.00  34.00   1.00    4.22    --   42.00  87.00 152.75   28
 46  \w     12.00  40.00   1.00    4.22    --   46.00  83.00 -67.12   28
 47  \w     17.00  46.00   1.00    4.22    --   50.00  80.00   4.27   29
 48  \w     21.00  47.00   1.00    4.22    --   54.00  79.00  54.54   26
 49  \w     20.00  46.00   1.00    4.22    --   54.00  81.00  97.62   26
 50  \w     20.00  46.00   1.00    4.22    --   54.00  81.00-138.13   26
 51  \w     30.00 137.00   1.00    4.22    --   62.00  75.00 134.50  107
 52  \w     33.00 119.00   1.00    4.22    --   66.00  77.00  64.82   86
 53  \w     33.00 142.00   1.00    4.22    --   66.00  77.00-109.84  109
 54  \w     33.00 142.00   1.00    4.22    --   66.00  77.00 -12.83  109
 55  \w     37.00 146.00   1.00    4.22    --   70.00  77.00  78.17  109
 56  \w     42.00 149.00   1.00    4.22    --   74.00  75.00 -71.76  107
 57  \w     41.00 150.00   1.00    4.22    --   74.00  77.00  15.62  109
 58  \w     45.00  75.00   1.00    3.75    --   74.00  72.00-169.67   30
 59  \w     47.00  73.00   1.00    4.86    --   78.00  76.00 154.56   26
 60  \w     52.00  79.00   1.00    4.86    --   82.00  68.00  90.61   27
 61  \w    113.00 138.00   1.00    4.86    --  112.00 -45.00  60.00   25
 62  \w   -116.00 -17.00   1.00    3.75    --  -41.49 -38.00  30.00   99
 63  \w      9.00 118.00   1.00    3.75    --   41.49  77.00-180.00  109
 64  \w     23.00  98.00   1.00    3.75    --   41.49-125.00-180.00   75
 65  \w    -47.00 130.00   1.00    3.75    --   41.49   0.00-180.00  177
 66  \w     13.00 115.00   1.00    3.75    --   41.49  57.00-180.00  102
 67  \w     23.00  98.00   1.00    3.75    --   41.49-125.00 -30.00   75
 68  \w     23.00  98.00   1.00    3.75    --   41.49-125.00-120.00   75
 69  \w    -33.00  66.00   1.00    3.75    --   41.49 -38.00  90.00   99
 70  \w      5.00  33.00   1.00    3.75    --   42.00  89.00 -62.89   28
 71  \w     20.00  46.00   1.00    3.75    --   54.00  81.00-104.43   26
 72  \w     20.00  46.00   1.00    3.75    --   54.00  81.00 -42.11   26
 73  \w     25.00 134.00   1.00    3.75    --   58.00  77.00 -65.41  109
 74  \w     25.00 134.00   1.00    3.75    --   58.00  77.00  91.42  109
 75  \w     26.00 133.00   1.00    3.75    --   58.00  74.00  35.72  107
 76  \w     29.00 138.00   1.00    3.75    --   62.00  77.00 152.39  109
 77  \w     34.00 142.00   1.00    3.75    --   66.00  76.00  34.50  108
 78  \w     34.00 142.00   1.00    3.75    --   66.00  76.00  48.04  108
 79  \w     34.00 142.00   1.00    3.75    --   66.00  76.00  98.92  108
 80  \w     33.00 142.00   1.00    3.75    --   66.00  77.00  20.62  109
 81  \w     33.00 142.00   1.00    3.75    --   66.00  77.00 -67.45  109
 82  \w     37.00 146.00   1.00    3.75    --   70.00  77.00   7.88  109
 83  \w     37.00 146.00   1.00    3.75    --   70.00  77.00 -47.38  109
 84  \w     49.00 148.00   1.00    3.75    --   74.00  41.00 -50.63   99
 85  \w     43.00 148.00   1.00    3.75    --   74.00  72.00-169.67  105
 86  \w     64.00 167.00   1.00    4.86    --   94.00  67.00 -22.36  103
 87  \w     36.00 109.00   1.00    4.86    --  112.00-111.00 120.00   73
 88  \w     79.00 178.00   1.00    4.86    --  112.00  77.00  30.00   99
 89  \w     29.00 109.00   1.00    4.86    --  112.00 -94.00  30.00   80
 90  \w     79.00 178.00   1.00    4.86    --  112.00  77.00-120.00   99
 91  \w     79.00 178.00   1.00    4.86    --  112.00  77.00   0.00   99
 92  \w     36.00 116.00   1.00    4.86    --  112.00-111.00 -30.00   80
 93  \w    -47.00 130.00   1.00    3.75    --   41.49   0.00-150.00  177
 94  \w    -47.00 130.00   1.00    3.75    --   41.49   0.00-120.00  177
 95  \w    -47.00 130.00   1.00    3.75    --   41.49   0.00 -90.00  177
 96  \w    -47.00   5.00   1.00    3.75    --   41.49   0.00 -60.00   52
 97  \w    -47.00 130.00   1.00    3.75    --   41.49   0.00-180.00  177
;
_diffrn_measurement_device 'four-circle diffractometer'
_diffrn_measurement_device_type 'SuperNova, Dual, Cu at zero, AtlasS2'
_diffrn_measurement_method '\w scans'
_diffrn_orient_matrix_type 'CrysAlisPro convention (1999,Acta A55,543-557)'
_diffrn_orient_matrix_UB_11 -0.1172432000
_diffrn_orient_matrix_UB_12 0.0165709000
_diffrn_orient_matrix_UB_13 -0.0016282000
_diffrn_orient_matrix_UB_21 -0.0125632000
_diffrn_orient_matrix_UB_22 -0.0083260000
_diffrn_orient_matrix_UB_23 -0.1002129000
_diffrn_orient_matrix_UB_31 -0.0229612000
_diffrn_orient_matrix_UB_32 -0.0800175000
_diffrn_orient_matrix_UB_33 0.0100932000
_diffrn_radiation_monochromator mirror
_diffrn_radiation_probe x-ray
_diffrn_radiation_type CuK\a
_diffrn_radiation_wavelength 1.54184
_diffrn_reflns_av_R_equivalents 0.0288
_diffrn_reflns_av_unetI/netI 0.0137
_diffrn_reflns_Laue_measured_fraction_full 1.000
_diffrn_reflns_Laue_measured_fraction_max 0.993
_diffrn_reflns_limit_h_max 15
_diffrn_reflns_limit_h_min -16
_diffrn_reflns_limit_k_max 21
_diffrn_reflns_limit_k_min -23
_diffrn_reflns_limit_l_max 19
_diffrn_reflns_limit_l_min -19
_diffrn_reflns_number 151191
_diffrn_reflns_point_group_measured_fraction_full 0.979
_diffrn_reflns_point_group_measured_fraction_max 0.959
_diffrn_reflns_theta_full 67.684
_diffrn_reflns_theta_max 76.673
_diffrn_reflns_theta_min 3.446
_diffrn_source 'micro-focus sealed X-ray tube'
_diffrn_source_type 'SuperNova (Cu) X-ray Source'
_exptl_absorpt_coefficient_mu 0.920
_exptl_absorpt_correction_T_max 1.00000
_exptl_absorpt_correction_T_min 0.72840
_exptl_absorpt_correction_type multi-scan
_exptl_absorpt_process_details
;
CrysAlisPro 1.171.38.43c (Rigaku Oxford Diffraction, 2015)
Empirical absorption correction using spherical harmonics,
 implemented in SCALE3 ABSPACK scaling algorithm.
;
_exptl_crystal_colour 'clear light colourless'
_exptl_crystal_colour_lustre clear
_exptl_crystal_colour_modifier light
_exptl_crystal_colour_primary colourless
_exptl_crystal_density_diffrn 1.166
_exptl_crystal_description block
_exptl_crystal_F_000 1400
_exptl_crystal_size_max 0.279
_exptl_crystal_size_mid 0.161
_exptl_crystal_size_min 0.082
_refine_diff_density_max 0.335
_refine_diff_density_min -0.342
_refine_diff_density_rms 0.038
_refine_ls_abs_structure_details
;
 Classical Flack method preferred over Parsons because s.u. lower.
;
_refine_ls_abs_structure_Flack 0.01(3)
_refine_ls_extinction_method none
_refine_ls_goodness_of_fit_ref 1.069
_refine_ls_hydrogen_treatment constr
_refine_ls_matrix_type full
_refine_ls_number_parameters 918
_refine_ls_number_reflns 14965
_refine_ls_number_restraints 1
_refine_ls_restrained_S_all 1.069
_refine_ls_R_factor_all 0.0479
_refine_ls_R_factor_gt 0.0472
_refine_ls_shift/su_max 0.001
_refine_ls_shift/su_mean 0.000
_refine_ls_structure_factor_coef Fsqd
_refine_ls_weighting_details 'w=1/[\s^2^(Fo^2^)+(0.0875P)^2^+0.8335P] where P=(Fo^2^+2Fc^2^)/3'
_refine_ls_weighting_scheme calc
_refine_ls_wR_factor_gt 0.1245
_refine_ls_wR_factor_ref 0.1254
_reflns_Friedel_coverage 0.872
_reflns_Friedel_fraction_full 0.957
_reflns_Friedel_fraction_max 0.923
_reflns_number_gt 14665
_reflns_number_total 14965
_reflns_threshold_expression 'I > 2\s(I)'
_cod_data_source_file jo6b02648_si_002.cif
_cod_data_source_block exp_329
_cod_depositor_comments 'Adding full bibliography for 4032143.cif.'
_cod_database_code 4032143
_chemical_oxdiff_formula C37H52N2O6Si1
_shelx_space_group_comment
;
The symmetry employed for this shelxl refinement is uniquely defined
by the following loop, which should always be used as a source of
symmetry information in preference to the above space-group names.
They are only intended as comments.
;
_reflns_odcompleteness_completeness 99.97
_reflns_odcompleteness_iscentric 1
_reflns_odcompleteness_theta 69.95
_olex2_refinement_description
;
1. Fixed Uiso
 At 1.2 times of:
  All C(H) groups, All C(H,H) groups, All N(H) groups
 At 1.5 times of:
  All C(H,H,H) groups
2. Others
 Sof(Si)=Sof(C1)=Sof(C2AA)=Sof(H2AA)=Sof(H2AB)=Sof(H2AC)=Sof(C3)=Sof(H3A)=
 Sof(H3B)=Sof(H3C)=Sof(C4)=Sof(H4A)=Sof(H4B)=Sof(H4C)=Sof(C6A)=Sof(H6AA)=
 Sof(H6AB)=Sof(H6AC)=Sof(C12)=Sof(H12A)=Sof(H12B)=Sof(H12C)=1-FVAR(1)
 Sof(Si00)=Sof(C0AA)=Sof(C1AA)=Sof(H1AA)=Sof(H1AB)=Sof(H1AC)=Sof(C3AA)=
 Sof(H3AA)=Sof(H3AB)=Sof(H3AC)=Sof(C5)=Sof(H5A)=Sof(H5B)=Sof(H5C)=Sof(C6)=
 Sof(H6A)=Sof(H6B)=Sof(H6C)=Sof(C9)=Sof(H9A)=Sof(H9B)=Sof(H9C)=FVAR(1)
3.a Ternary CH refined with riding coordinates:
 C00M(H00M), C00U(H00U), C01B(H01B), C00P(H00P), C01F(H01N), C014(H014)
3.b Secondary CH2 refined with riding coordinates:
 C01C(H01A,H01C), C01H(H01D,H01E), C01R(H01F,H01G), C015(H01H,H01J), C01L(H01S,
 H01T), C01M(H01U,H01V), C01N(H01X,H01Y), C013(H7AA,HD)
3.c Aromatic/amide H refined with riding coordinates:
 N00G(H00G), C01I(H01I), C01K(H01K), C01O(H01O), C01P(H01P), C01Q(H01Q),
 C01W(H01W), C011(H011), C018(H018), C019(H019), C025(H025), N00E(H00E),
 C00Y(H00Y), C01A(H01L), C01E(H01M), C01G(H01R), C01S(H01Z), C01U(H01),
 C01V(H0AA), C01X(H4AA), C010(H010), C017(H017)
3.d Idealised Me refined as rotating group:
 C1AA(H1AA,H1AB,H1AC), C2AA(H2AA,H2AB,H2AC), C02C(H02A,H02B,H02C), C3(H3A,H3B,
 H3C), C3AA(H3AA,H3AB,H3AC), C4(H4A,H4B,H4C), C5(H5A,H5B,H5C), C6(H6A,H6B,H6C),
 C6A(H6AA,H6AB,H6AC), C9(H9A,H9B,H9C), C12(H12A,H12B,H12C), C020(H02D,H02E,
 H02F), C021(H02G,H02H,H02I), C022(H02J,H02K,H02L), C023(H02M,H02N,H02O),
 C01Y(H5AA,H,HA), C02A(H02P,H02Q,H02R), C02D(H02S,H02T,H02U), C02E(H02V,H02W,
 H02X), C02F(H02Y,HB,HC), C024(H02Z,HE,HF), C026(H02,HG,HH), C027(H8AA,HI,HJ),
 C028(H9AA,HK,HL), C029(H0BA,HM,HN)
;
_shelx_shelxl_version_number 2014/7
_olex2_date_sample_data_collection 2016-05-16
_olex2_submission_special_instructions 'No special instructions were received'
_oxdiff_exptl_absorpt_empirical_details
;
Empirical correction (ABSPACK) includes:
- Absorption correction using spherical harmonics
- Frame scaling
;
_oxdiff_exptl_absorpt_empirical_full_max 1.751
_oxdiff_exptl_absorpt_empirical_full_min 0.763

loop_
_space_group_symop_operation_xyz
'x, y, z'
'-x, y+1/2, -z'

loop_
_atom_site_label
_atom_site_type_symbol
_atom_site_fract_x
_atom_site_fract_y
_atom_site_fract_z
_atom_site_U_iso_or_equiv
_atom_site_adp_type
_atom_site_occupancy
_atom_site_site_symmetry_order
_atom_site_calc_flag
_atom_site_refinement_flags_posn
_atom_site_refinement_flags_occupancy
_atom_site_disorder_assembly
_atom_site_disorder_group
Si Si 0.74880(10) 0.66887(8) 0.77710(9) 0.0294(5) Uani 0.560(3) 1 d . P A 2
Si00 Si 0.70826(13) 0.62583(10) 0.79028(11) 0.0270(6) Uani 0.440(3) 1 d . P A 1
O00A O 0.32353(16) 0.70072(11) 0.77487(13) 0.0325(4) Uani 1 1 d . . . .
O00D O 0.20596(16) 0.61294(11) 0.79147(13) 0.0328(4) Uani 1 1 d . . . .
O00J O 0.01106(19) 0.39325(14) 0.08192(18) 0.0478(6) Uani 1 1 d . . . .
O003 O 0.54725(15) 0.73439(9) 0.43649(12) 0.0256(4) Uani 1 1 d . . . .
O008 O 0.68574(15) 0.63273(11) 0.68661(12) 0.0303(4) Uani 1 1 d . . . .
O009 O 0.32273(16) 0.63862(10) 0.23382(12) 0.0311(4) Uani 1 1 d . . . .
N00G N 0.49105(17) 0.62058(11) 0.43834(13) 0.0223(4) Uani 1 1 d . . . .
H00G H 0.5076 0.5775 0.4530 0.027 Uiso 1 1 calc R . . .
N00H N 0.25360(17) 0.63516(12) 0.65795(14) 0.0259(4) Uani 1 1 d . . . .
C0AA C 0.7728(6) 0.7107(4) 0.8344(5) 0.0385(16) Uani 0.440(3) 1 d . P A 1
C00K C 0.55822(19) 0.67273(13) 0.46404(15) 0.0221(5) Uani 1 1 d . . . .
C00L C 0.2658(2) 0.65413(14) 0.74677(17) 0.0265(5) Uani 1 1 d . . . .
C00M C 0.64722(19) 0.65177(14) 0.53272(16) 0.0240(5) Uani 1 1 d . . . .
H00M H 0.6576 0.6001 0.5292 0.029 Uiso 1 1 calc R . . .
C00O C 0.2563(2) 0.52984(15) 0.16426(16) 0.0275(5) Uani 1 1 d . . . .
C00S C 0.1662(2) 0.60393(14) 0.60943(18) 0.0262(5) Uani 1 1 d . . . .
C00T C 0.2751(2) 0.65262(14) 0.51480(17) 0.0258(5) Uani 1 1 d . . . .
C00U C 0.3912(2) 0.63297(14) 0.38664(15) 0.0238(5) Uani 1 1 d . . . .
H00U H 0.3575 0.5864 0.3772 0.029 Uiso 1 1 calc R . . .
C00Z C 0.31860(19) 0.66358(14) 0.59826(17) 0.0246(5) Uani 1 1 d . . . .
C1 C 0.7062(6) 0.6236(5) 0.8754(4) 0.057(2) Uani 0.560(3) 1 d . P A 2
C1AA C 0.5831(7) 0.6094(6) 0.8392(7) 0.046(2) Uani 0.440(3) 1 d . P A 1
H1AA H 0.5394 0.6508 0.8312 0.069 Uiso 0.440(3) 1 calc GR P A 1
H1AB H 0.5977 0.5997 0.9005 0.069 Uiso 0.440(3) 1 calc GR P A 1
H1AC H 0.5480 0.5692 0.8109 0.069 Uiso 0.440(3) 1 calc GR P A 1
C01B C 0.61499(19) 0.66960(14) 0.62510(16) 0.0239(5) Uani 1 1 d . . . .
H01B H 0.6211 0.7211 0.6354 0.029 Uiso 1 1 calc R . . .
C01C C 0.7492(2) 0.68855(16) 0.51603(18) 0.0304(6) Uani 1 1 d . . . .
H01A H 0.7399 0.7398 0.5196 0.036 Uiso 1 1 calc R . . .
H01C H 0.8031 0.6749 0.5616 0.036 Uiso 1 1 calc R . . .
C01H C 0.3159(2) 0.68029(15) 0.43288(17) 0.0276(5) Uani 1 1 d . . . .
H01D H 0.3510 0.7252 0.4472 0.033 Uiso 1 1 calc R . . .
H01E H 0.2564 0.6908 0.3911 0.033 Uiso 1 1 calc R . . .
C01I C 0.0157(2) 0.55502(17) 0.4833(2) 0.0364(6) Uani 1 1 d . . . .
H01I H -0.0358 0.5383 0.4416 0.044 Uiso 1 1 calc R . . .
C01J C 0.1981(2) 0.62693(17) 0.88571(17) 0.0312(6) Uani 1 1 d . . . .
C01K C 0.0054(2) 0.54468(17) 0.5717(2) 0.0362(6) Uani 1 1 d . . . .
H01K H -0.0533 0.5211 0.5877 0.043 Uiso 1 1 calc R . . .
C01O C 0.1018(2) 0.58981(15) 0.45672(19) 0.0311(6) Uani 1 1 d . . . .
H01O H 0.1087 0.5964 0.3976 0.037 Uiso 1 1 calc R . . .
C01P C 0.2654(2) 0.47627(17) 0.10280(18) 0.0327(6) Uani 1 1 d . . . .
H01P H 0.3283 0.4703 0.0789 0.039 Uiso 1 1 calc R . . .
C01Q C 0.1623(3) 0.53747(17) 0.1986(2) 0.0357(6) Uani 1 1 d . . . .
H01Q H 0.1548 0.5731 0.2396 0.043 Uiso 1 1 calc R . . .
C01R C 0.4049(2) 0.66395(15) 0.29586(16) 0.0293(5) Uani 1 1 d . . . .
H01F H 0.4032 0.7156 0.2982 0.035 Uiso 1 1 calc R . . .
H01G H 0.4718 0.6495 0.2780 0.035 Uiso 1 1 calc R . . .
C01T C 0.0878(2) 0.43992(16) 0.1118(2) 0.0344(6) Uani 1 1 d . . . .
C01W C 0.0777(2) 0.49268(19) 0.1732(2) 0.0388(7) Uani 1 1 d . . . .
H01W H 0.0150 0.4984 0.1974 0.047 Uiso 1 1 calc R . . .
C2AA C 0.7438(13) 0.7664(5) 0.7810(9) 0.112(6) Uani 0.560(3) 1 d . P A 2
H2AA H 0.7536 0.7854 0.7244 0.167 Uiso 0.560(3) 1 calc GR P A 2
H2AB H 0.7979 0.7837 0.8232 0.167 Uiso 0.560(3) 1 calc GR P A 2
H2AC H 0.6772 0.7812 0.7974 0.167 Uiso 0.560(3) 1 calc GR P A 2
C02C C -0.0881(3) 0.4026(2) 0.1131(3) 0.0584(10) Uani 1 1 d . . . .
H02A H -0.1366 0.3690 0.0848 0.088 Uiso 1 1 calc GR . . .
H02B H -0.1124 0.4502 0.1004 0.088 Uiso 1 1 calc GR . . .
H02C H -0.0822 0.3949 0.1751 0.088 Uiso 1 1 calc GR . . .
C3 C 0.7465(16) 0.5454(6) 0.8771(8) 0.136(7) Uani 0.560(3) 1 d . P A 2
H3A H 0.7151 0.5205 0.8266 0.203 Uiso 0.560(3) 1 calc GR P A 2
H3B H 0.7283 0.5222 0.9291 0.203 Uiso 0.560(3) 1 calc GR P A 2
H3C H 0.8209 0.5454 0.8766 0.203 Uiso 0.560(3) 1 calc GR P A 2
C3AA C 0.8127(10) 0.7017(5) 0.9311(6) 0.063(3) Uani 0.440(3) 1 d . P A 1
H3AA H 0.7549 0.6930 0.9644 0.094 Uiso 0.440(3) 1 calc GR P A 1
H3AB H 0.8482 0.7443 0.9519 0.094 Uiso 0.440(3) 1 calc GR P A 1
H3AC H 0.8600 0.6621 0.9375 0.094 Uiso 0.440(3) 1 calc GR P A 1
C4 C 0.7568(7) 0.6587(6) 0.9590(4) 0.074(3) Uani 0.560(3) 1 d . P A 2
H4A H 0.8313 0.6550 0.9607 0.111 Uiso 0.560(3) 1 calc GR P A 2
H4B H 0.7338 0.6350 1.0090 0.111 Uiso 0.560(3) 1 calc GR P A 2
H4C H 0.7371 0.7080 0.9597 0.111 Uiso 0.560(3) 1 calc GR P A 2
C5 C 0.6904(9) 0.7689(6) 0.8220(8) 0.054(3) Uani 0.440(3) 1 d . P A 1
H5A H 0.6716 0.7765 0.7607 0.080 Uiso 0.440(3) 1 calc GR P A 1
H5B H 0.7177 0.8123 0.8483 0.080 Uiso 0.440(3) 1 calc GR P A 1
H5C H 0.6299 0.7546 0.8492 0.080 Uiso 0.440(3) 1 calc GR P A 1
C6 C 0.7970(6) 0.5481(4) 0.8151(6) 0.045(2) Uani 0.440(3) 1 d . P A 1
H6A H 0.7636 0.5054 0.7922 0.068 Uiso 0.440(3) 1 calc GR P A 1
H6B H 0.8125 0.5436 0.8773 0.068 Uiso 0.440(3) 1 calc GR P A 1
H6C H 0.8605 0.5554 0.7887 0.068 Uiso 0.440(3) 1 calc GR P A 1
C6A C 0.8871(6) 0.6432(12) 0.7660(6) 0.125(7) Uani 0.560(3) 1 d . P A 2
H6AA H 0.8949 0.5926 0.7734 0.188 Uiso 0.560(3) 1 calc GR P A 2
H6AB H 0.9324 0.6673 0.8099 0.188 Uiso 0.560(3) 1 calc GR P A 2
H6AC H 0.9049 0.6565 0.7091 0.188 Uiso 0.560(3) 1 calc GR P A 2
C9 C 0.8675(7) 0.7246(7) 0.7827(7) 0.063(3) Uani 0.440(3) 1 d . P A 1
H9A H 0.9167 0.6863 0.7929 0.095 Uiso 0.440(3) 1 calc GR P A 1
H9B H 0.9002 0.7687 0.8017 0.095 Uiso 0.440(3) 1 calc GR P A 1
H9C H 0.8446 0.7274 0.7214 0.095 Uiso 0.440(3) 1 calc GR P A 1
C011 C 0.42467(19) 0.69139(14) 0.62289(16) 0.0243(5) Uani 1 1 d . . . .
H011 H 0.4352 0.7398 0.6334 0.029 Uiso 1 1 calc R . . .
C012 C 0.1784(2) 0.61489(14) 0.52071(18) 0.0268(5) Uani 1 1 d . . . .
C12 C 0.5905(11) 0.6271(18) 0.8728(9) 0.196(15) Uani 0.560(3) 1 d . P A 2
H12A H 0.5691 0.6760 0.8763 0.294 Uiso 0.560(3) 1 calc GR P A 2
H12B H 0.5682 0.6010 0.9213 0.294 Uiso 0.560(3) 1 calc GR P A 2
H12C H 0.5596 0.6066 0.8191 0.294 Uiso 0.560(3) 1 calc GR P A 2
C015 C 0.3508(2) 0.57354(15) 0.19459(17) 0.0292(5) Uani 1 1 d . . . .
H01H H 0.3959 0.5462 0.2366 0.035 Uiso 1 1 calc R . . .
H01J H 0.3894 0.5840 0.1451 0.035 Uiso 1 1 calc R . . .
C018 C 0.0802(2) 0.56850(16) 0.6368(2) 0.0316(6) Uani 1 1 d . . . .
H018 H 0.0731 0.5611 0.6957 0.038 Uiso 1 1 calc R . . .
C019 C 0.5046(2) 0.64679(14) 0.62984(15) 0.0242(5) Uani 1 1 d . . . .
H019 H 0.4914 0.5986 0.6381 0.029 Uiso 1 1 calc R . . .
C020 C 0.3034(2) 0.61581(18) 0.9375(2) 0.0370(6) Uani 1 1 d . . . .
H02D H 0.3297 0.5695 0.9248 0.056 Uiso 1 1 calc GR . . .
H02E H 0.2959 0.6192 0.9989 0.056 Uiso 1 1 calc GR . . .
H02F H 0.3512 0.6517 0.9217 0.056 Uiso 1 1 calc GR . . .
C021 C 0.1211(3) 0.5701(2) 0.9078(2) 0.0458(8) Uani 1 1 d . . . .
H02G H 0.0544 0.5791 0.8760 0.069 Uiso 1 1 calc GR . . .
H02H H 0.1143 0.5710 0.9694 0.069 Uiso 1 1 calc GR . . .
H02I H 0.1458 0.5240 0.8919 0.069 Uiso 1 1 calc GR . . .
C022 C 0.1561(2) 0.70183(18) 0.8966(2) 0.0367(6) Uani 1 1 d . . . .
H02J H 0.2081 0.7361 0.8844 0.055 Uiso 1 1 calc GR . . .
H02K H 0.1390 0.7080 0.9554 0.055 Uiso 1 1 calc GR . . .
H02L H 0.0947 0.7087 0.8567 0.055 Uiso 1 1 calc GR . . .
C023 C 0.7854(2) 0.6702(2) 0.4275(2) 0.0391(7) Uani 1 1 d . . . .
H02M H 0.7351 0.6872 0.3819 0.059 Uiso 1 1 calc GR . . .
H02N H 0.7924 0.6195 0.4226 0.059 Uiso 1 1 calc GR . . .
H02O H 0.8516 0.6925 0.4222 0.059 Uiso 1 1 calc GR . . .
C025 C 0.1828(2) 0.43183(17) 0.0766(2) 0.0371(6) Uani 1 1 d . . . .
H025 H 0.1904 0.3964 0.0354 0.045 Uiso 1 1 calc R . . .
Si01 Si 0.45992(6) 0.34591(4) 0.85462(5) 0.03167(18) Uani 1 1 d . . . .
O00B O 0.13772(15) 0.41040(12) 0.75044(13) 0.0333(4) Uani 1 1 d . . . .
O00F O 0.87016(18) 0.55632(13) 0.27635(15) 0.0408(5) Uani 1 1 d . . . .
O004 O 0.47990(15) 0.35385(10) 0.31591(12) 0.0290(4) Uani 1 1 d . . . .
O005 O 0.52158(14) 0.36790(11) 0.76960(12) 0.0282(4) Uani 1 1 d . . . .
O006 O 0.49695(15) 0.48556(10) 0.51677(12) 0.0266(4) Uani 1 1 d . . . .
O007 O 0.01608(15) 0.32683(12) 0.70721(13) 0.0337(4) Uani 1 1 d . . . .
N00E N 0.43794(15) 0.37259(11) 0.48949(13) 0.0210(4) Uani 1 1 d . . . .
H00E H 0.4474 0.3286 0.5041 0.025 Uiso 1 1 calc R . . .
N00I N 0.11542(16) 0.37201(12) 0.60898(15) 0.0259(4) Uani 1 1 d . . . .
C00N C 0.49445(18) 0.42193(13) 0.53638(16) 0.0212(5) Uani 1 1 d . . . .
C00P C 0.36121(19) 0.38842(13) 0.41504(16) 0.0222(5) Uani 1 1 d . . . .
H00P H 0.3260 0.3434 0.3986 0.027 Uiso 1 1 calc R . . .
C00Q C 0.20276(18) 0.40832(14) 0.58181(17) 0.0245(5) Uani 1 1 d . . . .
C00R C 0.09238(19) 0.37295(15) 0.69574(18) 0.0272(5) Uani 1 1 d . . . .
C00V C 0.19798(18) 0.40837(14) 0.49329(17) 0.0240(5) Uani 1 1 d . . . .
C00W C 0.6160(2) 0.41822(17) 0.24710(17) 0.0311(6) Uani 1 1 d . . . .
C00X C 0.10422(19) 0.37045(14) 0.46079(18) 0.0251(5) Uani 1 1 d . . . .
C00Y C -0.0371(2) 0.30725(16) 0.5228(2) 0.0303(6) Uani 1 1 d . . . .
H00Y H -0.0701 0.2924 0.5708 0.036 Uiso 1 1 calc R . . .
C01A C 0.0615(2) 0.35364(15) 0.37605(18) 0.0285(5) Uani 1 1 d . . . .
H01L H 0.0932 0.3689 0.3276 0.034 Uiso 1 1 calc R . . .
C01D C 0.05469(19) 0.34710(15) 0.53331(17) 0.0258(5) Uani 1 1 d . . . .
C01E C 0.7028(2) 0.40571(18) 0.3072(2) 0.0370(6) Uani 1 1 d . . . .
H01M H 0.7051 0.3649 0.3417 0.044 Uiso 1 1 calc R . . .
C01F C 0.55098(18) 0.39465(13) 0.62221(16) 0.0221(5) Uani 1 1 d . . . .
H01N H 0.5611 0.3431 0.6169 0.027 Uiso 1 1 calc R . . .
C01G C -0.0772(2) 0.29056(16) 0.4381(2) 0.0330(6) Uani 1 1 d . . . .
H01R H -0.1377 0.2633 0.4294 0.040 Uiso 1 1 calc R . . .
C01L C 0.27584(19) 0.44080(14) 0.43811(17) 0.0251(5) Uani 1 1 d . . . .
H01S H 0.3089 0.4812 0.4692 0.030 Uiso 1 1 calc R . . .
H01T H 0.2390 0.4586 0.3843 0.030 Uiso 1 1 calc R . . .
C01M C 0.65784(19) 0.42953(15) 0.64242(18) 0.0283(5) Uani 1 1 d . . . .
H01U H 0.6494 0.4809 0.6437 0.034 Uiso 1 1 calc R . . .
H01V H 0.6878 0.4144 0.6999 0.034 Uiso 1 1 calc R . . .
C01N C 0.5282(2) 0.36475(16) 0.23747(18) 0.0322(6) Uani 1 1 d . . . .
H01X H 0.4759 0.3809 0.1920 0.039 Uiso 1 1 calc R . . .
H01Y H 0.5551 0.3195 0.2189 0.039 Uiso 1 1 calc R . . .
C01S C 0.6147(2) 0.47942(17) 0.19697(19) 0.0347(6) Uani 1 1 d . . . .
H01Z H 0.5572 0.4886 0.1570 0.042 Uiso 1 1 calc R . . .
C01U C -0.0297(2) 0.31348(16) 0.3659(2) 0.0323(6) Uani 1 1 d . . . .
H01 H -0.0592 0.3018 0.3100 0.039 Uiso 1 1 calc R . . .
C01V C 0.7852(3) 0.45322(19) 0.3161(2) 0.0398(7) Uani 1 1 d . . . .
H0AA H 0.8422 0.4445 0.3568 0.048 Uiso 1 1 calc R . . .
C01X C 0.6972(2) 0.52781(18) 0.2046(2) 0.0372(7) Uani 1 1 d . . . .
H4AA H 0.6947 0.5687 0.1703 0.045 Uiso 1 1 calc R . . .
C01Y C 0.7326(2) 0.4103(2) 0.5751(2) 0.0413(7) Uani 1 1 d . . . .
H5AA H 0.7999 0.4305 0.5925 0.062 Uiso 1 1 calc GR . . .
H H 0.7064 0.4290 0.5191 0.062 Uiso 1 1 calc GR . . .
HA H 0.7385 0.3594 0.5715 0.062 Uiso 1 1 calc GR . . .
C01Z C -0.0275(2) 0.32364(19) 0.7927(2) 0.0372(7) Uani 1 1 d . . . .
C02A C -0.0727(3) 0.3954(2) 0.8138(2) 0.0465(8) Uani 1 1 d . . . .
H02P H -0.0171 0.4289 0.8272 0.070 Uiso 1 1 calc GR . . .
H02Q H -0.1121 0.3907 0.8632 0.070 Uiso 1 1 calc GR . . .
H02R H -0.1174 0.4121 0.7643 0.070 Uiso 1 1 calc GR . . .
C02B C 0.5668(3) 0.3251(3) 0.9414(2) 0.0636(13) Uani 1 1 d . . . .
C02D C 0.6441(5) 0.2738(4) 0.9053(3) 0.112(3) Uani 1 1 d . . . .
H02S H 0.6073 0.2330 0.8803 0.168 Uiso 1 1 calc GR . . .
H02T H 0.6945 0.2586 0.9519 0.168 Uiso 1 1 calc GR . . .
H02U H 0.6789 0.2975 0.8612 0.168 Uiso 1 1 calc GR . . .
C02E C 0.5244(6) 0.2918(4) 1.0212(3) 0.111(3) Uani 1 1 d . . . .
H02V H 0.4665 0.3193 1.0370 0.167 Uiso 1 1 calc GR . . .
H02W H 0.5782 0.2910 1.0691 0.167 Uiso 1 1 calc GR . . .
H02X H 0.5019 0.2439 1.0076 0.167 Uiso 1 1 calc GR . . .
C02F C 0.6244(5) 0.3946(5) 0.9677(4) 0.126(3) Uani 1 1 d . . . .
H02Y H 0.6470 0.4168 0.9166 0.188 Uiso 1 1 calc GR . . .
HB H 0.6838 0.3842 1.0084 0.188 Uiso 1 1 calc GR . . .
HC H 0.5783 0.4262 0.9944 0.188 Uiso 1 1 calc GR . . .
C010 C 0.29316(19) 0.43180(14) 0.64142(17) 0.0249(5) Uani 1 1 d . . . .
H010 H 0.2958 0.4779 0.6640 0.030 Uiso 1 1 calc R . . .
C013 C 0.41583(19) 0.41206(14) 0.33660(16) 0.0245(5) Uani 1 1 d . . . .
H7AA H 0.3652 0.4231 0.2875 0.029 Uiso 1 1 calc R . . .
HD H 0.4579 0.4541 0.3509 0.029 Uiso 1 1 calc R . . .
C014 C 0.47923(18) 0.40808(14) 0.69584(16) 0.0225(5) Uani 1 1 d . . . .
H014 H 0.4803 0.4589 0.7108 0.027 Uiso 1 1 calc R . . .
C016 C 0.7829(2) 0.51404(17) 0.26417(19) 0.0340(6) Uani 1 1 d . . . .
C017 C 0.37062(19) 0.38651(14) 0.66250(16) 0.0228(5) Uani 1 1 d . . . .
H017 H 0.3565 0.3381 0.6561 0.027 Uiso 1 1 calc R . . .
C024 C 0.0550(3) 0.2985(2) 0.8638(2) 0.0427(7) Uani 1 1 d . . . .
H02Z H 0.0836 0.2539 0.8467 0.064 Uiso 1 1 calc GR . . .
HE H 0.0240 0.2922 0.9175 0.064 Uiso 1 1 calc GR . . .
HF H 0.1096 0.3334 0.8721 0.064 Uiso 1 1 calc GR . . .
C026 C -0.1138(3) 0.2683(2) 0.7750(2) 0.0512(9) Uani 1 1 d . . . .
H02 H -0.1643 0.2853 0.7295 0.077 Uiso 1 1 calc GR . . .
HG H -0.1471 0.2605 0.8273 0.077 Uiso 1 1 calc GR . . .
HH H -0.0843 0.2244 0.7570 0.077 Uiso 1 1 calc GR . . .
C027 C 0.3735(4) 0.2666(2) 0.8289(3) 0.0583(10) Uani 1 1 d . . . .
H8AA H 0.3158 0.2802 0.7879 0.087 Uiso 1 1 calc GR . . .
HI H 0.3480 0.2495 0.8816 0.087 Uiso 1 1 calc GR . . .
HJ H 0.4126 0.2296 0.8040 0.087 Uiso 1 1 calc GR . . .
C028 C 0.3773(3) 0.4202(2) 0.8865(2) 0.0494(9) Uani 1 1 d . . . .
H9AA H 0.4177 0.4633 0.8913 0.074 Uiso 1 1 calc GR . . .
HK H 0.3521 0.4096 0.9417 0.074 Uiso 1 1 calc GR . . .
HL H 0.3192 0.4263 0.8428 0.074 Uiso 1 1 calc GR . . .
C029 C 0.8703(3) 0.6207(2) 0.2276(2) 0.0481(8) Uani 1 1 d . . . .
H0BA H 0.9329 0.6470 0.2451 0.072 Uiso 1 1 calc GR . . .
HM H 0.8107 0.6489 0.2382 0.072 Uiso 1 1 calc GR . . .
HN H 0.8675 0.6097 0.1664 0.072 Uiso 1 1 calc GR . . .

loop_
_atom_site_aniso_label
_atom_site_aniso_U_11
_atom_site_aniso_U_22
_atom_site_aniso_U_33
_atom_site_aniso_U_23
_atom_site_aniso_U_13
_atom_site_aniso_U_12
Si 0.0280(7) 0.0276(9) 0.0302(7) 0.0055(5) -0.0088(5) -0.0040(6)
Si00 0.0271(9) 0.0266(11) 0.0256(8) 0.0003(6) -0.0056(6) 0.0005(7)
O00A 0.0351(10) 0.0324(11) 0.0304(9) -0.0074(8) 0.0046(8) -0.0113(8)
O00D 0.0390(10) 0.0321(11) 0.0269(9) -0.0014(8) 0.0014(8) -0.0124(8)
O00J 0.0415(12) 0.0431(13) 0.0598(15) -0.0105(11) 0.0104(10) -0.0125(10)
O003 0.0352(9) 0.0149(9) 0.0263(9) 0.0008(7) 0.0020(7) -0.0019(7)
O008 0.0299(9) 0.0306(10) 0.0283(9) 0.0057(8) -0.0073(7) -0.0015(8)
O009 0.0422(11) 0.0234(10) 0.0249(9) -0.0027(7) -0.0092(8) 0.0045(8)
N00G 0.0312(10) 0.0131(10) 0.0215(9) 0.0009(7) -0.0019(8) 0.0002(8)
N00H 0.0260(10) 0.0227(11) 0.0279(10) -0.0028(8) -0.0028(8) -0.0028(8)
C0AA 0.050(4) 0.027(3) 0.034(3) -0.007(3) -0.016(3) 0.005(3)
C00K 0.0285(11) 0.0183(12) 0.0196(10) -0.0021(9) 0.0021(9) 0.0005(9)
C00L 0.0280(12) 0.0231(13) 0.0282(12) -0.0023(10) 0.0008(9) -0.0011(10)
C00M 0.0281(12) 0.0182(12) 0.0249(11) -0.0024(9) -0.0017(9) 0.0002(9)
C00O 0.0383(14) 0.0236(13) 0.0196(11) 0.0014(9) -0.0013(10) 0.0038(10)
C00S 0.0241(12) 0.0207(12) 0.0324(13) -0.0039(10) -0.0040(10) 0.0010(9)
C00T 0.0284(12) 0.0199(12) 0.0280(12) -0.0029(9) -0.0028(9) 0.0026(9)
C00U 0.0322(12) 0.0175(12) 0.0202(11) 0.0009(9) -0.0040(9) -0.0026(10)
C00Z 0.0260(12) 0.0201(12) 0.0270(12) -0.0025(9) -0.0005(9) 0.0007(9)
C1 0.057(4) 0.092(6) 0.023(3) -0.004(3) 0.003(2) -0.033(4)
C1AA 0.029(4) 0.069(6) 0.041(5) 0.009(4) 0.008(4) -0.012(3)
C01B 0.0259(11) 0.0210(12) 0.0237(11) 0.0004(9) -0.0033(9) -0.0016(9)
C01C 0.0271(12) 0.0327(15) 0.0314(13) -0.0040(11) 0.0030(10) -0.0009(11)
C01H 0.0315(13) 0.0234(13) 0.0262(12) -0.0002(10) -0.0049(10) 0.0024(10)
C01I 0.0288(13) 0.0322(15) 0.0449(16) -0.0089(12) -0.0121(11) 0.0017(11)
C01J 0.0327(13) 0.0343(15) 0.0262(12) -0.0005(11) 0.0016(10) -0.0050(12)
C01K 0.0254(13) 0.0324(16) 0.0495(17) -0.0048(13) -0.0024(12) -0.0051(11)
C01O 0.0302(13) 0.0274(14) 0.0337(14) -0.0036(11) -0.0070(11) 0.0043(11)
C01P 0.0373(14) 0.0333(15) 0.0280(13) -0.0065(11) 0.0052(11) -0.0018(11)
C01Q 0.0430(16) 0.0333(16) 0.0307(14) -0.0073(11) 0.0029(11) 0.0051(12)
C01R 0.0415(14) 0.0240(13) 0.0210(11) 0.0008(10) -0.0047(10) -0.0038(11)
C01T 0.0390(15) 0.0293(15) 0.0350(14) -0.0011(11) 0.0042(11) -0.0050(12)
C01W 0.0376(15) 0.0420(17) 0.0378(15) -0.0047(13) 0.0094(12) 0.0016(13)
C2AA 0.163(14) 0.043(5) 0.107(10) 0.011(6) -0.093(10) -0.022(7)
C02C 0.0419(18) 0.050(2) 0.085(3) -0.005(2) 0.0150(18) -0.0123(16)
C3 0.27(2) 0.059(6) 0.066(6) 0.031(5) -0.052(9) -0.069(9)
C3AA 0.094(8) 0.043(5) 0.044(5) -0.005(4) -0.032(5) 0.000(5)
C4 0.076(5) 0.119(8) 0.025(3) -0.014(4) -0.002(3) -0.018(5)
C5 0.068(6) 0.032(5) 0.060(6) 0.003(4) 0.004(5) 0.023(4)
C6 0.047(4) 0.025(4) 0.057(5) -0.006(3) -0.027(4) 0.012(3)
C6A 0.031(4) 0.29(2) 0.048(4) -0.005(8) -0.007(3) 0.019(7)
C9 0.043(4) 0.077(7) 0.068(6) 0.000(5) -0.008(4) -0.032(5)
C011 0.0286(12) 0.0215(12) 0.0223(11) -0.0020(9) -0.0003(9) -0.0031(10)
C012 0.0252(12) 0.0216(13) 0.0323(13) -0.0031(10) -0.0035(10) 0.0043(9)
C12 0.067(7) 0.47(4) 0.054(8) -0.026(14) 0.029(6) -0.078(15)
C015 0.0389(14) 0.0248(13) 0.0225(11) -0.0012(10) -0.0044(10) 0.0042(11)
C018 0.0287(13) 0.0273(14) 0.0383(14) -0.0026(11) 0.0005(11) -0.0022(10)
C019 0.0286(12) 0.0224(13) 0.0206(11) 0.0003(9) -0.0027(9) -0.0040(9)
C020 0.0390(15) 0.0362(17) 0.0346(15) 0.0024(12) -0.0028(12) 0.0039(12)
C021 0.0528(19) 0.050(2) 0.0343(15) 0.0045(14) 0.0045(13) -0.0200(16)
C022 0.0304(13) 0.0434(18) 0.0364(14) -0.0004(13) 0.0032(11) 0.0040(12)
C023 0.0344(14) 0.0484(19) 0.0356(15) -0.0048(13) 0.0092(12) 0.0043(13)
C025 0.0427(16) 0.0336(16) 0.0358(15) -0.0119(12) 0.0082(12) -0.0045(12)
Si01 0.0415(4) 0.0320(4) 0.0221(3) -0.0018(3) 0.0056(3) 0.0099(3)
O00B 0.0278(9) 0.0371(11) 0.0351(10) -0.0068(8) 0.0042(7) -0.0045(8)
O00F 0.0381(11) 0.0415(13) 0.0435(12) 0.0041(10) 0.0076(9) 0.0022(9)
O004 0.0378(10) 0.0244(10) 0.0249(8) 0.0018(7) 0.0042(7) 0.0080(8)
O005 0.0254(8) 0.0336(10) 0.0247(8) 0.0040(7) -0.0019(7) 0.0030(7)
O006 0.0287(9) 0.0168(9) 0.0335(9) 0.0049(7) -0.0004(7) -0.0018(7)
O007 0.0285(9) 0.0404(12) 0.0326(10) -0.0023(8) 0.0047(8) -0.0088(8)
N00E 0.0235(9) 0.0157(9) 0.0233(9) 0.0028(7) -0.0007(7) 0.0017(7)
N00I 0.0213(9) 0.0242(11) 0.0316(11) -0.0006(9) -0.0003(8) -0.0015(8)
C00N 0.0199(10) 0.0176(12) 0.0264(11) 0.0022(9) 0.0032(8) 0.0011(8)
C00P 0.0238(11) 0.0177(12) 0.0243(11) 0.0032(9) -0.0017(9) 0.0013(9)
C00Q 0.0195(10) 0.0197(12) 0.0342(13) 0.0002(10) 0.0025(9) 0.0015(9)
C00R 0.0205(11) 0.0285(13) 0.0326(13) -0.0014(10) 0.0023(9) 0.0005(10)
C00V 0.0199(10) 0.0186(12) 0.0327(13) 0.0018(10) -0.0013(9) 0.0018(9)
C00W 0.0355(13) 0.0345(15) 0.0243(12) 0.0010(11) 0.0074(10) 0.0082(11)
C00X 0.0199(10) 0.0212(12) 0.0333(13) 0.0020(10) -0.0019(9) 0.0018(9)
C00Y 0.0233(12) 0.0272(14) 0.0404(15) -0.0002(11) 0.0029(10) -0.0012(10)
C01A 0.0247(11) 0.0266(14) 0.0332(13) 0.0001(11) -0.0020(10) 0.0017(10)
C01D 0.0204(11) 0.0236(13) 0.0325(12) -0.0012(10) -0.0023(9) 0.0027(9)
C01E 0.0431(15) 0.0335(16) 0.0333(14) 0.0070(12) -0.0009(12) 0.0058(12)
C01F 0.0210(11) 0.0169(11) 0.0282(12) 0.0022(9) 0.0006(9) 0.0000(9)
C01G 0.0248(12) 0.0298(15) 0.0428(16) -0.0029(12) -0.0050(11) -0.0038(10)
C01L 0.0228(11) 0.0212(13) 0.0310(12) 0.0032(10) 0.0004(9) 0.0018(9)
C01M 0.0216(11) 0.0278(14) 0.0347(13) 0.0051(11) -0.0015(9) -0.0046(10)
C01N 0.0416(14) 0.0314(15) 0.0236(12) -0.0013(10) 0.0039(10) 0.0069(12)
C01S 0.0343(14) 0.0421(17) 0.0280(13) 0.0067(12) 0.0049(11) 0.0108(12)
C01U 0.0272(12) 0.0314(15) 0.0365(14) -0.0029(11) -0.0057(10) 0.0003(11)
C01V 0.0432(16) 0.0418(18) 0.0332(15) 0.0036(13) -0.0016(12) 0.0080(13)
C01X 0.0394(15) 0.0395(17) 0.0339(14) 0.0105(12) 0.0095(12) 0.0096(12)
C01Y 0.0252(13) 0.052(2) 0.0474(17) 0.0049(15) 0.0057(12) -0.0040(13)
C01Z 0.0282(13) 0.0501(19) 0.0339(14) 0.0012(13) 0.0063(11) -0.0062(13)
C02A 0.0315(15) 0.061(2) 0.0486(18) -0.0017(16) 0.0106(13) 0.0059(14)
C02B 0.068(2) 0.099(3) 0.0217(14) -0.0039(17) -0.0037(15) 0.052(2)
C02D 0.116(4) 0.191(7) 0.0281(18) 0.014(3) 0.006(2) 0.122(5)
C02E 0.145(5) 0.166(6) 0.0255(18) 0.027(3) 0.026(3) 0.109(5)
C02F 0.086(4) 0.197(9) 0.081(4) -0.041(5) -0.057(3) 0.014(5)
C010 0.0236(11) 0.0218(12) 0.0293(12) -0.0022(10) 0.0023(9) 0.0005(9)
C013 0.0269(11) 0.0212(12) 0.0246(11) 0.0026(9) -0.0006(9) 0.0041(9)
C014 0.0232(11) 0.0192(12) 0.0245(11) 0.0005(9) -0.0011(9) 0.0016(9)
C016 0.0358(14) 0.0358(16) 0.0314(13) 0.0000(11) 0.0085(11) 0.0059(12)
C017 0.0236(11) 0.0213(12) 0.0231(11) 0.0004(9) 0.0012(9) -0.0019(9)
C024 0.0430(17) 0.047(2) 0.0375(16) 0.0058(14) 0.0023(13) -0.0016(14)
C026 0.0389(17) 0.070(3) 0.0457(18) 0.0026(17) 0.0099(14) -0.0191(17)
C027 0.076(3) 0.046(2) 0.058(2) -0.0023(18) 0.031(2) -0.0119(19)
C028 0.0499(18) 0.058(2) 0.0400(17) -0.0109(15) 0.0024(14) 0.0241(17)
C029 0.0517(19) 0.046(2) 0.0479(19) 0.0084(16) 0.0116(15) -0.0021(16)

loop_
_atom_type_symbol
_atom_type_description
_atom_type_scat_dispersion_real
_atom_type_scat_dispersion_imag
_atom_type_scat_source
C C 0.0181 0.0091 'International Tables Vol C Tables 4.2.6.8 and 6.1.1.4'
H H 0.0000 0.0000 'International Tables Vol C Tables 4.2.6.8 and 6.1.1.4'
N N 0.0311 0.0180 'International Tables Vol C Tables 4.2.6.8 and 6.1.1.4'
O O 0.0492 0.0322 'International Tables Vol C Tables 4.2.6.8 and 6.1.1.4'
Si Si 0.2541 0.3302 'International Tables Vol C Tables 4.2.6.8 and 6.1.1.4'

loop_
_geom_angle_atom_site_label_1
_geom_angle_atom_site_label_2
_geom_angle_atom_site_label_3
_geom_angle
O008 Si C1 109.3(2)
O008 Si C2AA 114.4(3)
O008 Si C6A 101.9(4)
C1 Si C6A 108.5(5)
C2AA Si C1 114.5(7)
C2AA Si C6A 107.3(9)
O008 Si00 C0AA 108.6(3)
O008 Si00 C1AA 109.7(3)
O008 Si00 C6 108.3(3)
C1AA Si00 C0AA 111.1(4)
C6 Si00 C0AA 110.2(3)
C6 Si00 C1AA 108.9(5)
C00L O00D C01J 120.1(2)
C01T O00J C02C 117.0(3)
C01B O008 Si 125.25(18)
C01B O008 Si00 137.89(19)
C015 O009 C01R 111.3(2)
C00K N00G H00G 118.2
C00K N00G C00U 123.5(2)
C00U N00G H00G 118.2
C00L N00H C00S 128.5(2)
C00L N00H C00Z 121.5(2)
C00Z N00H C00S 107.9(2)
C3AA C0AA Si00 110.3(6)
C3AA C0AA C9 108.2(8)
C5 C0AA Si00 106.4(6)
C5 C0AA C3AA 111.3(8)
C5 C0AA C9 113.1(8)
C9 C0AA Si00 107.4(6)
O003 C00K N00G 122.3(2)
O003 C00K C00M 122.0(2)
N00G C00K C00M 115.7(2)
O00A C00L O00D 127.4(2)
O00A C00L N00H 122.6(3)
O00D C00L N00H 110.0(2)
C00K C00M H00M 108.2
C00K C00M C01B 108.9(2)
C01B C00M H00M 108.2
C01C C00M C00K 111.5(2)
C01C C00M H00M 108.2
C01C C00M C01B 111.7(2)
C01P C00O C015 118.9(3)
C01Q C00O C01P 118.2(3)
C01Q C00O C015 122.8(2)
C012 C00S N00H 106.9(2)
C018 C00S N00H 130.8(3)
C018 C00S C012 122.2(2)
C00Z C00T C01H 126.2(2)
C00Z C00T C012 106.9(2)
C012 C00T C01H 126.8(2)
N00G C00U H00U 107.0
N00G C00U C01H 113.7(2)
N00G C00U C01R 112.2(2)
C01H C00U H00U 107.0
C01R C00U H00U 107.0
C01R C00U C01H 109.7(2)
N00H C00Z C011 124.2(2)
C00T C00Z N00H 109.9(2)
C00T C00Z C011 125.3(2)
C3 C1 Si 108.5(7)
C4 C1 Si 110.5(6)
C4 C1 C3 106.2(8)
C12 C1 Si 109.5(9)
C12 C1 C3 112.0(15)
C12 C1 C4 110.1(9)
Si00 C1AA H1AA 109.5
Si00 C1AA H1AB 109.5
Si00 C1AA H1AC 109.5
H1AA C1AA H1AB 109.5
H1AA C1AA H1AC 109.5
H1AB C1AA H1AC 109.5
O008 C01B C00M 106.8(2)
O008 C01B H01B 109.6
O008 C01B C019 112.2(2)
C00M C01B H01B 109.6
C019 C01B C00M 109.0(2)
C019 C01B H01B 109.6
C00M C01C H01A 108.9
C00M C01C H01C 108.9
H01A C01C H01C 107.7
C023 C01C C00M 113.2(2)
C023 C01C H01A 108.9
C023 C01C H01C 108.9
C00T C01H C00U 118.5(2)
C00T C01H H01D 107.7
C00T C01H H01E 107.7
C00U C01H H01D 107.7
C00U C01H H01E 107.7
H01D C01H H01E 107.1
C01K C01I H01I 119.6
C01O C01I H01I 119.6
C01O C01I C01K 120.8(3)
O00D C01J C020 110.0(2)
O00D C01J C021 101.8(2)
O00D C01J C022 109.3(2)
C020 C01J C021 110.9(3)
C020 C01J C022 112.3(2)
C021 C01J C022 112.1(3)
C01I C01K H01K 119.0
C018 C01K C01I 122.0(3)
C018 C01K H01K 119.0
C01I C01O H01O 120.7
C01I C01O C012 118.7(3)
C012 C01O H01O 120.7
C00O C01P H01P 119.4
C025 C01P C00O 121.3(3)
C025 C01P H01P 119.4
C00O C01Q H01Q 119.3
C00O C01Q C01W 121.4(3)
C01W C01Q H01Q 119.3
O009 C01R C00U 109.5(2)
O009 C01R H01F 109.8
O009 C01R H01G 109.8
C00U C01R H01F 109.8
C00U C01R H01G 109.8
H01F C01R H01G 108.2
O00J C01T C01W 125.0(3)
O00J C01T C025 115.7(3)
C01W C01T C025 119.3(3)
C01Q C01W H01W 120.1
C01T C01W C01Q 119.7(3)
C01T C01W H01W 120.1
Si C2AA H2AA 109.5
Si C2AA H2AB 109.5
Si C2AA H2AC 109.5
H2AA C2AA H2AB 109.5
H2AA C2AA H2AC 109.5
H2AB C2AA H2AC 109.5
O00J C02C H02A 109.5
O00J C02C H02B 109.5
O00J C02C H02C 109.5
H02A C02C H02B 109.5
H02A C02C H02C 109.5
H02B C02C H02C 109.5
C1 C3 H3A 109.5
C1 C3 H3B 109.5
C1 C3 H3C 109.5
H3A C3 H3B 109.5
H3A C3 H3C 109.5
H3B C3 H3C 109.5
C0AA C3AA H3AA 109.5
C0AA C3AA H3AB 109.5
C0AA C3AA H3AC 109.5
H3AA C3AA H3AB 109.5
H3AA C3AA H3AC 109.5
H3AB C3AA H3AC 109.5
C1 C4 H4A 109.5
C1 C4 H4B 109.5
C1 C4 H4C 109.5
H4A C4 H4B 109.5
H4A C4 H4C 109.5
H4B C4 H4C 109.5
C0AA C5 H5A 109.5
C0AA C5 H5B 109.5
C0AA C5 H5C 109.5
H5A C5 H5B 109.5
H5A C5 H5C 109.5
H5B C5 H5C 109.5
Si00 C6 H6A 109.5
Si00 C6 H6B 109.5
Si00 C6 H6C 109.5
H6A C6 H6B 109.5
H6A C6 H6C 109.5
H6B C6 H6C 109.5
Si C6A H6AA 109.5
Si C6A H6AB 109.5
Si C6A H6AC 109.5
H6AA C6A H6AB 109.5
H6AA C6A H6AC 109.5
H6AB C6A H6AC 109.5
C0AA C9 H9A 109.5
C0AA C9 H9B 109.5
C0AA C9 H9C 109.5
H9A C9 H9B 109.5
H9A C9 H9C 109.5
H9B C9 H9C 109.5
C00Z C011 H011 120.3
C019 C011 C00Z 119.4(2)
C019 C011 H011 120.3
C00S C012 C00T 108.3(2)
C01O C012 C00S 119.5(3)
C01O C012 C00T 132.2(3)
C1 C12 H12A 109.5
C1 C12 H12B 109.5
C1 C12 H12C 109.5
H12A C12 H12B 109.5
H12A C12 H12C 109.5
H12B C12 H12C 109.5
O009 C015 C00O 111.5(2)
O009 C015 H01H 109.3
O009 C015 H01J 109.3
C00O C015 H01H 109.3
C00O C015 H01J 109.3
H01H C015 H01J 108.0
C00S C018 H018 121.6
C01K C018 C00S 116.7(3)
C01K C018 H018 121.6
C01B C019 H019 118.2
C011 C019 C01B 123.5(2)
C011 C019 H019 118.2
C01J C020 H02D 109.5
C01J C020 H02E 109.5
C01J C020 H02F 109.5
H02D C020 H02E 109.5
H02D C020 H02F 109.5
H02E C020 H02F 109.5
C01J C021 H02G 109.5
C01J C021 H02H 109.5
C01J C021 H02I 109.5
H02G C021 H02H 109.5
H02G C021 H02I 109.5
H02H C021 H02I 109.5
C01J C022 H02J 109.5
C01J C022 H02K 109.5
C01J C022 H02L 109.5
H02J C022 H02K 109.5
H02J C022 H02L 109.5
H02K C022 H02L 109.5
C01C C023 H02M 109.5
C01C C023 H02N 109.5
C01C C023 H02O 109.5
H02M C023 H02N 109.5
H02M C023 H02O 109.5
H02N C023 H02O 109.5
C01P C025 C01T 120.1(3)
C01P C025 H025 119.9
C01T C025 H025 119.9
O005 Si01 C02B 103.88(16)
O005 Si01 C027 110.74(14)
O005 Si01 C028 110.95(15)
C02B Si01 C027 111.5(2)
C028 Si01 C02B 111.88(16)
C028 Si01 C027 107.9(2)
C016 O00F C029 117.6(3)
C013 O004 C01N 113.0(2)
C014 O005 Si01 125.94(16)
C00R O007 C01Z 119.6(2)
C00N N00E H00E 117.7
C00N N00E C00P 124.5(2)
C00P N00E H00E 117.7
C00Q N00I C01D 107.9(2)
C00R N00I C00Q 121.9(2)
C00R N00I C01D 129.6(2)
O006 C00N N00E 124.2(2)
O006 C00N C01F 120.9(2)
N00E C00N C01F 114.7(2)
N00E C00P H00P 106.6
N00E C00P C01L 113.0(2)
N00E C00P C013 110.36(19)
C01L C00P H00P 106.6
C013 C00P H00P 106.6
C013 C00P C01L 113.2(2)
N00I C00Q C010 124.2(2)
C00V C00Q N00I 109.9(2)
C00V C00Q C010 125.2(2)
O00B C00R O007 126.8(3)
O00B C00R N00I 122.8(2)
O007 C00R N00I 110.4(2)
C00Q C00V C00X 107.3(2)
C00Q C00V C01L 126.9(2)
C00X C00V C01L 125.8(2)
C01E C00W C01N 119.7(3)
C01S C00W C01E 118.2(3)
C01S C00W C01N 122.0(3)
C01A C00X C00V 132.0(2)
C01A C00X C01D 120.0(2)
C01D C00X C00V 108.0(2)
C01D C00Y H00Y 121.3
C01G C00Y H00Y 121.3
C01G C00Y C01D 117.4(3)
C00X C01A H01L 120.8
C01U C01A C00X 118.4(3)
C01U C01A H01L 120.8
C00X C01D N00I 106.9(2)
C00Y C01D N00I 131.7(3)
C00Y C01D C00X 121.4(2)
C00W C01E H01M 119.6
C01V C01E C00W 120.9(3)
C01V C01E H01M 119.6
C00N C01F H01N 108.3
C00N C01F C014 107.92(19)
C01M C01F C00N 111.9(2)
C01M C01F H01N 108.3
C01M C01F C014 111.9(2)
C014 C01F H01N 108.3
C00Y C01G H01R 119.1
C00Y C01G C01U 121.8(3)
C01U C01G H01R 119.1
C00P C01L H01S 108.8
C00P C01L H01T 108.8
C00V C01L C00P 113.8(2)
C00V C01L H01S 108.8
C00V C01L H01T 108.8
H01S C01L H01T 107.7
C01F C01M H01U 109.2
C01F C01M H01V 109.2
H01U C01M H01V 107.9
C01Y C01M C01F 112.3(2)
C01Y C01M H01U 109.2
C01Y C01M H01V 109.2
O004 C01N C00W 113.5(2)
O004 C01N H01X 108.9
O004 C01N H01Y 108.9
C00W C01N H01X 108.9
C00W C01N H01Y 108.9
H01X C01N H01Y 107.7
C00W C01S H01Z 119.1
C00W C01S C01X 121.8(3)
C01X C01S H01Z 119.1
C01A C01U H01 119.5
C01G C01U C01A 120.9(3)
C01G C01U H01 119.5
C01E C01V H0AA 120.0
C01E C01V C016 120.0(3)
C016 C01V H0AA 120.0
C01S C01X H4AA 120.5
C016 C01X C01S 119.0(3)
C016 C01X H4AA 120.5
C01M C01Y H5AA 109.5
C01M C01Y H 109.5
C01M C01Y HA 109.5
H5AA C01Y H 109.5
H5AA C01Y HA 109.5
H C01Y HA 109.5
O007 C01Z C02A 110.0(3)
O007 C01Z C024 110.4(2)
O007 C01Z C026 101.7(2)
C02A C01Z C024 112.2(3)
C02A C01Z C026 110.7(3)
C024 C01Z C026 111.2(3)
C01Z C02A H02P 109.5
C01Z C02A H02Q 109.5
C01Z C02A H02R 109.5
H02P C02A H02Q 109.5
H02P C02A H02R 109.5
H02Q C02A H02R 109.5
C02D C02B Si01 109.5(3)
C02D C02B C02F 108.3(6)
C02E C02B Si01 111.3(4)
C02E C02B C02D 109.4(4)
C02E C02B C02F 109.9(5)
C02F C02B Si01 108.4(4)
C02B C02D H02S 109.5
C02B C02D H02T 109.5
C02B C02D H02U 109.5
H02S C02D H02T 109.5
H02S C02D H02U 109.5
H02T C02D H02U 109.5
C02B C02E H02V 109.5
C02B C02E H02W 109.5
C02B C02E H02X 109.5
H02V C02E H02W 109.5
H02V C02E H02X 109.5
H02W C02E H02X 109.5
C02B C02F H02Y 109.5
C02B C02F HB 109.5
C02B C02F HC 109.5
H02Y C02F HB 109.5
H02Y C02F HC 109.5
HB C02F HC 109.5
C00Q C010 H010 120.4
C017 C010 C00Q 119.3(2)
C017 C010 H010 120.4
O004 C013 C00P 106.2(2)
O004 C013 H7AA 110.5
O004 C013 HD 110.5
C00P C013 H7AA 110.5
C00P C013 HD 110.5
H7AA C013 HD 108.7
O005 C014 C01F 106.62(19)
O005 C014 H014 109.5
O005 C014 C017 113.6(2)
C01F C014 H014 109.5
C017 C014 C01F 108.15(19)
C017 C014 H014 109.5
O00F C016 C01V 115.2(3)
O00F C016 C01X 124.7(3)
C01X C016 C01V 120.1(3)
C010 C017 C014 124.5(2)
C010 C017 H017 117.8
C014 C017 H017 117.8
C01Z C024 H02Z 109.5
C01Z C024 HE 109.5
C01Z C024 HF 109.5
H02Z C024 HE 109.5
H02Z C024 HF 109.5
HE C024 HF 109.5
C01Z C026 H02 109.5
C01Z C026 HG 109.5
C01Z C026 HH 109.5
H02 C026 HG 109.5
H02 C026 HH 109.5
HG C026 HH 109.5
Si01 C027 H8AA 109.5
Si01 C027 HI 109.5
Si01 C027 HJ 109.5
H8AA C027 HI 109.5
H8AA C027 HJ 109.5
HI C027 HJ 109.5
Si01 C028 H9AA 109.5
Si01 C028 HK 109.5
Si01 C028 HL 109.5
H9AA C028 HK 109.5
H9AA C028 HL 109.5
HK C028 HL 109.5
O00F C029 H0BA 109.5
O00F C029 HM 109.5
O00F C029 HN 109.5
H0BA C029 HM 109.5
H0BA C029 HN 109.5
HM C029 HN 109.5

loop_
_geom_bond_atom_site_label_1
_geom_bond_atom_site_label_2
_geom_bond_distance
Si O008 1.681(2)
Si C1 1.864(7)
Si C2AA 1.832(11)
Si C6A 1.870(9)
Si00 O008 1.596(2)
Si00 C0AA 1.891(7)
Si00 C1AA 1.873(10)
Si00 C6 1.868(7)
O00A C00L 1.200(3)
O00D C00L 1.330(3)
O00D C01J 1.486(3)
O00J C01T 1.366(4)
O00J C02C 1.420(4)
O003 C00K 1.235(3)
O008 C01B 1.425(3)
O009 C01R 1.433(3)
O009 C015 1.424(3)
N00G H00G 0.8600
N00G C00K 1.339(3)
N00G C00U 1.462(3)
N00H C00L 1.404(3)
N00H C00S 1.414(3)
N00H C00Z 1.408(3)
C0AA C3AA 1.532(10)
C0AA C5 1.521(11)
C0AA C9 1.544(13)
C00K C00M 1.530(3)
C00M H00M 0.9800
C00M C01B 1.556(3)
C00M C01C 1.529(4)
C00O C01P 1.392(4)
C00O C01Q 1.377(4)
C00O C015 1.503(4)
C00S C012 1.404(4)
C00S C018 1.394(4)
C00T C00Z 1.363(4)
C00T C01H 1.505(4)
C00T C012 1.444(4)
C00U H00U 0.9800
C00U C01H 1.540(4)
C00U C01R 1.538(3)
C00Z C011 1.477(3)
C1 C3 1.555(18)
C1 C4 1.530(9)
C1 C12 1.489(17)
C1AA H1AA 0.9600
C1AA H1AB 0.9600
C1AA H1AC 0.9600
C01B H01B 0.9800
C01B C019 1.495(3)
C01C H01A 0.9700
C01C H01C 0.9700
C01C C023 1.522(4)
C01H H01D 0.9700
C01H H01E 0.9700
C01I H01I 0.9300
C01I C01K 1.392(5)
C01I C01O 1.383(4)
C01J C020 1.518(4)
C01J C021 1.518(4)
C01J C022 1.520(5)
C01K H01K 0.9300
C01K C018 1.392(4)
C01O H01O 0.9300
C01O C012 1.403(4)
C01P H01P 0.9300
C01P C025 1.380(4)
C01Q H01Q 0.9300
C01Q C01W 1.400(5)
C01R H01F 0.9700
C01R H01G 0.9700
C01T C01W 1.382(4)
C01T C025 1.396(4)
C01W H01W 0.9300
C2AA H2AA 0.9600
C2AA H2AB 0.9600
C2AA H2AC 0.9600
C02C H02A 0.9600
C02C H02B 0.9600
C02C H02C 0.9600
C3 H3A 0.9600
C3 H3B 0.9600
C3 H3C 0.9600
C3AA H3AA 0.9600
C3AA H3AB 0.9600
C3AA H3AC 0.9600
C4 H4A 0.9600
C4 H4B 0.9600
C4 H4C 0.9600
C5 H5A 0.9600
C5 H5B 0.9600
C5 H5C 0.9600
C6 H6A 0.9600
C6 H6B 0.9600
C6 H6C 0.9600
C6A H6AA 0.9600
C6A H6AB 0.9600
C6A H6AC 0.9600
C9 H9A 0.9600
C9 H9B 0.9600
C9 H9C 0.9600
C011 H011 0.9300
C011 C019 1.323(4)
C12 H12A 0.9600
C12 H12B 0.9600
C12 H12C 0.9600
C015 H01H 0.9700
C015 H01J 0.9700
C018 H018 0.9300
C019 H019 0.9300
C020 H02D 0.9600
C020 H02E 0.9600
C020 H02F 0.9600
C021 H02G 0.9600
C021 H02H 0.9600
C021 H02I 0.9600
C022 H02J 0.9600
C022 H02K 0.9600
C022 H02L 0.9600
C023 H02M 0.9600
C023 H02N 0.9600
C023 H02O 0.9600
C025 H025 0.9300
Si01 O005 1.649(2)
Si01 C02B 1.860(3)
Si01 C027 1.876(4)
Si01 C028 1.849(3)
O00B C00R 1.201(3)
O00F C016 1.373(4)
O00F C029 1.421(4)
O004 C01N 1.426(3)
O004 C013 1.424(3)
O005 C014 1.424(3)
O006 C00N 1.232(3)
O007 C00R 1.335(3)
O007 C01Z 1.482(3)
N00E H00E 0.8600
N00E C00N 1.342(3)
N00E C00P 1.466(3)
N00I C00Q 1.414(3)
N00I C00R 1.396(3)
N00I C01D 1.415(3)
C00N C01F 1.530(3)
C00P H00P 0.9800
C00P C01L 1.543(3)
C00P C013 1.522(3)
C00Q C00V 1.356(4)
C00Q C010 1.475(3)
C00V C00X 1.447(3)
C00V C01L 1.506(3)
C00W C01E 1.397(4)
C00W C01N 1.508(4)
C00W C01S 1.382(4)
C00X C01A 1.398(4)
C00X C01D 1.409(4)
C00Y H00Y 0.9300
C00Y C01D 1.395(4)
C00Y C01G 1.388(4)
C01A H01L 0.9300
C01A C01U 1.391(4)
C01E H01M 0.9300
C01E C01V 1.383(5)
C01F H01N 0.9800
C01F C01M 1.528(3)
C01F C014 1.553(3)
C01G H01R 0.9300
C01G C01U 1.389(4)
C01L H01S 0.9700
C01L H01T 0.9700
C01M H01U 0.9700
C01M H01V 0.9700
C01M C01Y 1.526(4)
C01N H01X 0.9700
C01N H01Y 0.9700
C01S H01Z 0.9300
C01S C01X 1.394(5)
C01U H01 0.9300
C01V H0AA 0.9300
C01V C016 1.391(5)
C01X H4AA 0.9300
C01X C016 1.387(4)
C01Y H5AA 0.9600
C01Y H 0.9600
C01Y HA 0.9600
C01Z C02A 1.514(5)
C01Z C024 1.522(4)
C01Z C026 1.525(5)
C02A H02P 0.9600
C02A H02Q 0.9600
C02A H02R 0.9600
C02B C02D 1.529(5)
C02B C02E 1.526(7)
C02B C02F 1.533(10)
C02D H02S 0.9600
C02D H02T 0.9600
C02D H02U 0.9600
C02E H02V 0.9600
C02E H02W 0.9600
C02E H02X 0.9600
C02F H02Y 0.9600
C02F HB 0.9600
C02F HC 0.9600
C010 H010 0.9300
C010 C017 1.326(4)
C013 H7AA 0.9700
C013 HD 0.9700
C014 H014 0.9800
C014 C017 1.497(3)
C017 H017 0.9300
C024 H02Z 0.9600
C024 HE 0.9600
C024 HF 0.9600
C026 H02 0.9600
C026 HG 0.9600
C026 HH 0.9600
C027 H8AA 0.9600
C027 HI 0.9600
C027 HJ 0.9600
C028 H9AA 0.9600
C028 HK 0.9600
C028 HL 0.9600
C029 H0BA 0.9600
C029 HM 0.9600
C029 HN 0.9600

loop_
_geom_torsion_atom_site_label_1
_geom_torsion_atom_site_label_2
_geom_torsion_atom_site_label_3
_geom_torsion_atom_site_label_4
_geom_torsion
Si O008 C01B C00M 132.0(2)
Si O008 C01B C019 -108.5(2)
Si00 O008 C01B C00M 176.7(2)
Si00 O008 C01B C019 -63.9(3)
O00J C01T C01W C01Q -179.9(3)
O00J C01T C025 C01P -179.8(3)
O003 C00K C00M C01B 83.4(3)
O003 C00K C00M C01C -40.2(3)
O008 Si C1 C3 67.8(7)
O008 Si C1 C4 -176.2(6)
O008 Si C1 C12 -54.7(13)
O008 Si00 C0AA C3AA -170.3(6)
O008 Si00 C0AA C5 68.9(6)
O008 Si00 C0AA C9 -52.6(6)
O008 C01B C019 C011 140.2(2)
N00G C00K C00M C01B -94.1(2)
N00G C00K C00M C01C 142.2(2)
N00G C00U C01H C00T -65.2(3)
N00G C00U C01R O009 147.3(2)
N00H C00S C012 C00T 0.7(3)
N00H C00S C012 C01O -179.4(2)
N00H C00S C018 C01K 178.9(3)
N00H C00Z C011 C019 85.3(3)
C0AA Si00 O008 C01B -73.7(4)
C00K N00G C00U C01H -61.8(3)
C00K N00G C00U C01R 63.3(3)
C00K C00M C01B O008 164.8(2)
C00K C00M C01B C019 43.4(3)
C00K C00M C01C C023 -60.0(3)
C00L O00D C01J C020 -64.1(3)
C00L O00D C01J C021 178.3(3)
C00L O00D C01J C022 59.5(3)
C00L N00H C00S C012 162.5(3)
C00L N00H C00S C018 -17.0(5)
C00L N00H C00Z C00T -163.9(2)
C00L N00H C00Z C011 24.3(4)
C00M C01B C019 C011 -101.7(3)
C00O C01P C025 C01T -0.1(5)
C00O C01Q C01W C01T -0.5(5)
C00S N00H C00L O00A -153.3(3)
C00S N00H C00L O00D 27.4(4)
C00S N00H C00Z C00T 1.0(3)
C00S N00H C00Z C011 -170.8(2)
C00T C00Z C011 C019 -85.2(3)
C00U N00G C00K O003 -9.7(4)
C00U N00G C00K C00M 167.9(2)
C00Z N00H C00L O00A 8.3(4)
C00Z N00H C00L O00D -171.0(2)
C00Z N00H C00S C012 -1.0(3)
C00Z N00H C00S C018 179.5(3)
C00Z C00T C01H C00U 91.7(3)
C00Z C00T C012 C00S 0.0(3)
C00Z C00T C012 C01O 180.0(3)
C00Z C011 C019 C01B 159.2(2)
C1 Si O008 C01B 116.8(4)
C1AA Si00 O008 C01B 47.9(5)
C1AA Si00 C0AA C3AA 68.9(8)
C1AA Si00 C0AA C5 -51.9(7)
C1AA Si00 C0AA C9 -173.3(6)
C01B C00M C01C C023 177.9(2)
C01C C00M C01B O008 -71.6(3)
C01C C00M C01B C019 166.9(2)
C01H C00T C00Z N00H 174.6(2)
C01H C00T C00Z C011 -13.7(4)
C01H C00T C012 C00S -175.2(2)
C01H C00T C012 C01O 4.8(5)
C01H C00U C01R O009 -85.4(3)
C01I C01K C018 C00S 0.4(4)
C01I C01O C012 C00S 0.2(4)
C01I C01O C012 C00T -179.8(3)
C01J O00D C00L O00A 6.1(4)
C01J O00D C00L N00H -174.6(2)
C01K C01I C01O C012 -0.3(4)
C01O C01I C01K C018 0.0(5)
C01P C00O C01Q C01W 0.3(4)
C01P C00O C015 O009 161.2(2)
C01Q C00O C01P C025 0.0(4)
C01Q C00O C015 O009 -22.9(4)
C01R O009 C015 C00O 153.5(2)
C01R C00U C01H C00T 168.3(2)
C01W C01T C025 C01P -0.1(5)
C2AA Si O008 C01B -13.1(8)
C2AA Si C1 C3 -162.4(8)
C2AA Si C1 C4 -46.4(8)
C2AA Si C1 C12 75.1(14)
C02C O00J C01T C01W 3.6(5)
C02C O00J C01T C025 -176.8(3)
C6 Si00 O008 C01B 166.6(4)
C6 Si00 C0AA C3AA -51.9(8)
C6 Si00 C0AA C5 -172.7(6)
C6 Si00 C0AA C9 65.9(7)
C6A Si O008 C01B -128.5(6)
C6A Si C1 C3 -42.6(9)
C6A Si C1 C4 73.4(9)
C6A Si C1 C12 -165.1(14)
C012 C00S C018 C01K -0.5(4)
C012 C00T C00Z N00H -0.6(3)
C012 C00T C00Z C011 171.1(2)
C012 C00T C01H C00U -94.0(3)
C015 O009 C01R C00U -89.8(3)
C015 C00O C01P C025 176.1(3)
C015 C00O C01Q C01W -175.6(3)
C018 C00S C012 C00T -179.8(3)
C018 C00S C012 C01O 0.2(4)
C025 C01T C01W C01Q 0.5(5)
Si01 O005 C014 C01F -162.36(17)
Si01 O005 C014 C017 -43.3(3)
O005 Si01 C02B C02D -49.5(5)
O005 Si01 C02B C02E -170.7(4)
O005 Si01 C02B C02F 68.4(4)
O005 C014 C017 C010 134.1(3)
O006 C00N C01F C01M -40.9(3)
O006 C00N C01F C014 82.7(3)
N00E C00N C01F C01M 143.5(2)
N00E C00N C01F C014 -92.9(2)
N00E C00P C01L C00V -73.2(3)
N00E C00P C013 O004 60.8(3)
N00I C00Q C00V C00X -0.2(3)
N00I C00Q C00V C01L -179.5(2)
N00I C00Q C010 C017 85.7(3)
C00N N00E C00P C01L -56.1(3)
C00N N00E C00P C013 71.7(3)
C00N C01F C01M C01Y -64.6(3)
C00N C01F C014 O005 166.66(19)
C00N C01F C014 C017 44.2(3)
C00P N00E C00N O006 -8.3(4)
C00P N00E C00N C01F 167.1(2)
C00Q N00I C00R O00B 8.3(4)
C00Q N00I C00R O007 -171.0(2)
C00Q N00I C01D C00X -1.7(3)
C00Q N00I C01D C00Y 178.4(3)
C00Q C00V C00X C01A -179.0(3)
C00Q C00V C00X C01D -0.9(3)
C00Q C00V C01L C00P 92.1(3)
C00Q C010 C017 C014 158.6(2)
C00R O007 C01Z C02A 59.7(3)
C00R O007 C01Z C024 -64.7(4)
C00R O007 C01Z C026 177.1(3)
C00R N00I C00Q C00V -170.4(2)
C00R N00I C00Q C010 18.9(4)
C00R N00I C01D C00X 169.0(3)
C00R N00I C01D C00Y -10.9(5)
C00V C00Q C010 C017 -83.6(3)
C00V C00X C01A C01U 177.6(3)
C00V C00X C01D N00I 1.6(3)
C00V C00X C01D C00Y -178.5(2)
C00W C01E C01V C016 -0.7(5)
C00W C01S C01X C016 0.0(5)
C00X C00V C01L C00P -87.1(3)
C00X C01A C01U C01G 0.0(4)
C00Y C01G C01U C01A 0.8(5)
C01A C00X C01D N00I 180.0(2)
C01A C00X C01D C00Y -0.1(4)
C01D N00I C00Q C00V 1.2(3)
C01D N00I C00Q C010 -169.6(2)
C01D N00I C00R O00B -161.3(3)
C01D N00I C00R O007 19.4(4)
C01D C00X C01A C01U -0.3(4)
C01D C00Y C01G C01U -1.2(4)
C01E C00W C01N O004 60.4(3)
C01E C00W C01S C01X 0.5(4)
C01E C01V C016 O00F -178.0(3)
C01E C01V C016 C01X 1.2(5)
C01F C014 C017 C010 -107.7(3)
C01G C00Y C01D N00I -179.3(3)
C01G C00Y C01D C00X 0.9(4)
C01L C00P C013 O004 -171.4(2)
C01L C00V C00X C01A 0.3(4)
C01L C00V C00X C01D 178.4(2)
C01M C01F C014 O005 -69.8(3)
C01M C01F C014 C017 167.7(2)
C01N O004 C013 C00P 173.7(2)
C01N C00W C01E C01V 178.7(3)
C01N C00W C01S C01X -178.4(3)
C01S C00W C01E C01V -0.2(4)
C01S C00W C01N O004 -120.7(3)
C01S C01X C016 O00F 178.2(3)
C01S C01X C016 C01V -0.9(5)
C01Z O007 C00R O00B 6.2(4)
C01Z O007 C00R N00I -174.6(2)
C02B Si01 O005 C014 -160.0(2)
C010 C00Q C00V C00X 170.5(2)
C010 C00Q C00V C01L -8.8(4)
C013 O004 C01N C00W 73.4(3)
C013 C00P C01L C00V 160.4(2)
C014 C01F C01M C01Y 174.2(2)
C027 Si01 O005 C014 80.2(3)
C027 Si01 C02B C02D 69.7(5)
C027 Si01 C02B C02E -51.4(4)
C027 Si01 C02B C02F -172.3(4)
C028 Si01 O005 C014 -39.6(3)
C028 Si01 C02B C02D -169.3(5)
C028 Si01 C02B C02E 69.6(4)
C028 Si01 C02B C02F -51.3(4)
C029 O00F C016 C01V -177.5(3)
C029 O00F C016 C01X 3.4(4)
